data_4313842
loop_
_publ_author_name
'Tristram Chivers'
'Mark Krahn'
'Gabriele Schatte'
'Masood Parvez'

_publ_contact_author_address
; Department of Chemistry
    University of Calgary
    Calgary Alberta T2N 1N4
    Canada
;
_publ_contact_author_email chivers@ucalgary.ca
_publ_contact_author_fax '001 403 289 9488'
_publ_contact_author_name 'Dr Tristram Chivers'
_publ_contact_author_phone '001 403 220 5741'
_publ_section_title
;
 Lithiation of Tris(alkyl- and arylamido)orthophosphates EP[N(H)R]3 (E =
 O, S, Se): Imido Substituent Effects and PE Bond Cleavage
;
_journal_name_full 'Inorganic Chemistry'
_journal_page_first 3994
_journal_page_last 4005
_journal_paper_doi 10.1021/ic034151p
_journal_volume 42
_journal_year 2003
_chemical_formula_moiety 'C21 H54 Li2 N7 P S'
_chemical_formula_sum 'C21 H54 Li2 N7 P S'
_chemical_formula_weight 481.62
_chemical_name_systematic
;
   ?
;
_space_group_IT_number 2
_symmetry_cell_setting triclinic
_symmetry_space_group_name_Hall '-P 1'
_symmetry_space_group_name_H-M 'P -1'
_atom_sites_solution_hydrogens geom
_atom_sites_solution_primary direct
_atom_sites_solution_secondary difmap
_cell_angle_alpha 86.402(3)
_cell_angle_beta 75.281(2)
_cell_angle_gamma 71.642(3)
_cell_formula_units_Z 2
_cell_length_a 9.6870(14)
_cell_length_b 12.3926(17)
_cell_length_c 14.357(2)
_cell_measurement_reflns_used 3459
_cell_measurement_temperature 193(2)
_cell_volume 1581.8(4)
_computing_cell_refinement 'Bruker SMART'
_computing_data_collection 'Bruker SMART'
_computing_data_reduction 'Bruker SHELXTL'
_computing_molecular_graphics 'Bruker SHELXTL'
_computing_publication_material WinGX-1.63
_computing_structure_refinement 'SHELXL-97 (Sheldrick, 1997)'
_computing_structure_solution SIR-97
_diffrn_ambient_temperature 193(2)
_diffrn_measured_fraction_theta_full 0.994
_diffrn_measured_fraction_theta_max 0.994
_diffrn_measurement_device_type 'CCD area detector'
_diffrn_measurement_method 'omega scans'
_diffrn_radiation_monochromator graphite
_diffrn_radiation_source 'fine-focus sealed tube'
_diffrn_radiation_type MoK\a
_diffrn_radiation_wavelength 0.71073
_diffrn_reflns_av_R_equivalents 0.0597
_diffrn_reflns_av_sigmaI/netI 0.0748
_diffrn_reflns_limit_h_max 11
_diffrn_reflns_limit_h_min -10
_diffrn_reflns_limit_k_max 14
_diffrn_reflns_limit_k_min -14
_diffrn_reflns_limit_l_max 16
_diffrn_reflns_limit_l_min 0
_diffrn_reflns_number 10224
_diffrn_reflns_theta_full 24.71
_diffrn_reflns_theta_max 24.71
_diffrn_reflns_theta_min 1.47
_diffrn_standards_decay_% 'no decay'
_exptl_absorpt_coefficient_mu 0.172
_exptl_absorpt_correction_T_max 0.9830
_exptl_absorpt_correction_T_min 0.9423
_exptl_absorpt_correction_type 'Gaussian integration'
_exptl_absorpt_process_details
;SADABS, V 2.01, Software for Area-Detector Absorption
    Corrections; Bruker AXS Inc., Madison, WI, 2000.
;
_exptl_crystal_colour colorless
_exptl_crystal_density_diffrn 1.011
_exptl_crystal_density_method 'not measured'
_exptl_crystal_description prism
_exptl_crystal_F_000 532
_exptl_crystal_size_max 0.35
_exptl_crystal_size_mid 0.18
_exptl_crystal_size_min 0.10
_refine_diff_density_max 0.439
_refine_diff_density_min -0.399
_refine_diff_density_rms 0.055
_refine_ls_extinction_method none
_refine_ls_goodness_of_fit_ref 1.013
_refine_ls_hydrogen_treatment mixed
_refine_ls_matrix_type full
_refine_ls_number_parameters 289
_refine_ls_number_reflns 5373
_refine_ls_number_restraints 0
_refine_ls_restrained_S_all 1.013
_refine_ls_R_factor_all 0.1027
_refine_ls_R_factor_gt 0.0619
_refine_ls_shift/su_max 0.001
_refine_ls_shift/su_mean 0.000
_refine_ls_structure_factor_coef Fsqd
_refine_ls_weighting_details 'calc w=1/[\s^2^(Fo^2^)+(0.0800P)^2^+0.5393P] where P=(Fo^2^+2Fc^2^)/3'
_refine_ls_weighting_scheme calc
_refine_ls_wR_factor_gt 0.1427
_refine_ls_wR_factor_ref 0.1634
_reflns_number_gt 3612
_reflns_number_total 5373
_reflns_threshold_expression >2sigma(I)
_cod_data_source_file ic034151psi20030224_104900_6.cif
_cod_data_source_block 7
_cod_depositor_comments
;
The following automatic conversions were performed:

'_symmetry_cell_setting' value 'Triclinic' changed to 'triclinic'
according to the built-in table from CIF Core dictionary named
'cif_core.dic' version 2.4.1 from 2010-06-29.

Automatic conversion script
Id: cif_fix_values 1646 2011-03-28 12:23:43Z adriana 
;
_cod_original_cell_volume 1581.9(4)
_cod_database_code 4313842

loop_
_symmetry_equiv_pos_as_xyz
'x, y, z'
'-x, -y, -z'

loop_
_atom_site_label
_atom_site_type_symbol
_atom_site_fract_x
_atom_site_fract_y
_atom_site_fract_z
_atom_site_U_iso_or_equiv
_atom_site_adp_type
_atom_site_occupancy
_atom_site_symmetry_multiplicity
_atom_site_calc_flag
_atom_site_refinement_flags
_atom_site_disorder_assembly
_atom_site_disorder_group
S1 S 0.43280(9) 0.33764(7) 0.16902(6) 0.0321(2) Uani 1 1 d . . .
P1 P 0.24063(9) 0.29294(6) 0.22044(6) 0.0260(2) Uani 1 1 d . . .
N1 N 0.1095(3) 0.4122(2) 0.24811(17) 0.0294(6) Uani 1 1 d . . .
N2 N 0.2831(3) 0.1937(2) 0.29593(18) 0.0300(6) Uani 1 1 d . . .
N3 N 0.1973(3) 0.2355(2) 0.13155(17) 0.0300(6) Uani 1 1 d . . .
H3N H 0.1070 0.2650 0.1216 0.036 Uiso 1 1 calc R . .
N41 N 0.2593(4) 0.6598(2) 0.2507(2) 0.0429(7) Uani 1 1 d . . .
N42 N 0.1910(3) 0.6165(2) 0.07357(19) 0.0380(7) Uani 1 1 d . . .
N51 N 0.7022(3) 0.0804(3) 0.2706(2) 0.0474(8) Uani 1 1 d . . .
N52 N 0.5319(3) 0.2450(2) 0.4224(2) 0.0408(7) Uani 1 1 d . . .
C10 C -0.0406(4) 0.4145(3) 0.3004(2) 0.0374(8) Uani 1 1 d . . .
H10 H -0.0409 0.3340 0.3112 0.045 Uiso 1 1 calc R . .
C11 C -0.1529(5) 0.4705(5) 0.2433(4) 0.114(2) Uani 1 1 d . . .
H11A H -0.1231 0.4313 0.1807 0.136 Uiso 1 1 calc R . .
H11B H -0.1570 0.5503 0.2334 0.136 Uiso 1 1 calc R . .
H11C H -0.2521 0.4664 0.2784 0.136 Uiso 1 1 calc R . .
C12 C -0.0816(7) 0.4710(5) 0.3963(4) 0.110(2) Uani 1 1 d . . .
H12A H -0.0068 0.4322 0.4321 0.132 Uiso 1 1 calc R . .
H12B H -0.1806 0.4674 0.4322 0.132 Uiso 1 1 calc R . .
H12C H -0.0844 0.5507 0.3876 0.132 Uiso 1 1 calc R . .
C20 C 0.1912(4) 0.1195(3) 0.3320(3) 0.0412(9) Uani 1 1 d . . .
H20 H 0.1199 0.1277 0.2905 0.049 Uiso 1 1 calc R . .
C21 C 0.1014(5) 0.1468(4) 0.4352(3) 0.0585(11) Uani 1 1 d . . .
H21A H 0.0354 0.2257 0.4402 0.070 Uiso 1 1 calc R . .
H21B H 0.1699 0.1370 0.4770 0.070 Uiso 1 1 calc R . .
H21C H 0.0406 0.0955 0.4551 0.070 Uiso 1 1 calc R . .
C22 C 0.2923(6) -0.0034(3) 0.3252(3) 0.0722(14) Uani 1 1 d . . .
H22A H 0.3504 -0.0221 0.2584 0.087 Uiso 1 1 calc R . .
H22B H 0.2306 -0.0540 0.3457 0.087 Uiso 1 1 calc R . .
H22C H 0.3610 -0.0132 0.3670 0.087 Uiso 1 1 calc R . .
C30 C 0.3032(4) 0.1391(3) 0.0707(2) 0.0351(8) Uani 1 1 d . . .
H30 H 0.3847 0.1011 0.1039 0.042 Uiso 1 1 calc R . .
C31 C 0.3751(4) 0.1796(3) -0.0259(2) 0.0497(10) Uani 1 1 d . . .
H31A H 0.4237 0.2347 -0.0157 0.060 Uiso 1 1 calc R . .
H31B H 0.2979 0.2156 -0.0607 0.060 Uiso 1 1 calc R . .
H31C H 0.4503 0.1145 -0.0638 0.060 Uiso 1 1 calc R . .
C32 C 0.2276(4) 0.0518(3) 0.0581(3) 0.0486(10) Uani 1 1 d . . .
H32A H 0.1835 0.0265 0.1215 0.058 Uiso 1 1 calc R . .
H32B H 0.3024 -0.0135 0.0203 0.058 Uiso 1 1 calc R . .
H32C H 0.1486 0.0865 0.0244 0.058 Uiso 1 1 calc R . .
C41 C 0.4179(6) 0.6338(4) 0.2478(4) 0.0787(15) Uani 1 1 d . . .
H41A H 0.4780 0.6114 0.1820 0.094 Uiso 1 1 calc R . .
H41B H 0.4464 0.5713 0.2913 0.094 Uiso 1 1 calc R . .
H41C H 0.4358 0.7012 0.2680 0.094 Uiso 1 1 calc R . .
C42 C 0.1703(7) 0.6930(4) 0.3478(3) 0.0930(19) Uani 1 1 d . . .
H42A H 0.0636 0.7109 0.3496 0.112 Uiso 1 1 calc R . .
H42B H 0.1887 0.7602 0.3681 0.112 Uiso 1 1 calc R . .
H42C H 0.1984 0.6304 0.3914 0.112 Uiso 1 1 calc R . .
C43 C 0.2157(5) 0.7495(3) 0.1830(3) 0.0594(12) Uani 1 1 d . . .
H43A H 0.2647 0.8079 0.1856 0.071 Uiso 1 1 calc R . .
H43B H 0.1057 0.7864 0.2027 0.071 Uiso 1 1 calc R . .
C44 C 0.2577(5) 0.7056(3) 0.0826(3) 0.0581(11) Uani 1 1 d . . .
H44A H 0.2239 0.7691 0.0400 0.070 Uiso 1 1 calc R . .
H44B H 0.3684 0.6743 0.0609 0.070 Uiso 1 1 calc R . .
C45 C 0.0342(5) 0.6626(4) 0.0704(3) 0.0696(13) Uani 1 1 d . . .
H45A H -0.0053 0.6001 0.0652 0.083 Uiso 1 1 calc R . .
H45B H 0.0264 0.7115 0.0143 0.083 Uiso 1 1 calc R . .
H45C H -0.0240 0.7073 0.1293 0.083 Uiso 1 1 calc R . .
C46 C 0.2747(5) 0.5481(3) -0.0145(3) 0.0555(11) Uani 1 1 d . . .
H46A H 0.2297 0.4889 -0.0198 0.067 Uiso 1 1 calc R . .
H46B H 0.3794 0.5126 -0.0118 0.067 Uiso 1 1 calc R . .
H46C H 0.2710 0.5972 -0.0706 0.067 Uiso 1 1 calc R . .
C51 C 0.7168(7) -0.0354(4) 0.2444(4) 0.0950(18) Uani 1 1 d . . .
H51A H 0.6532 -0.0666 0.2960 0.114 Uiso 1 1 calc R . .
H51B H 0.8217 -0.0829 0.2350 0.114 Uiso 1 1 calc R . .
H51C H 0.6853 -0.0345 0.1846 0.114 Uiso 1 1 calc R . .
C52 C 0.7956(6) 0.1264(5) 0.1932(4) 0.102(2) Uani 1 1 d . . .
H52A H 0.7861 0.2041 0.2103 0.122 Uiso 1 1 calc R . .
H52B H 0.7631 0.1270 0.1338 0.122 Uiso 1 1 calc R . .
H52C H 0.9006 0.0790 0.1832 0.122 Uiso 1 1 calc R . .
C53 C 0.7446(5) 0.0773(4) 0.3616(3) 0.0722(13) Uani 1 1 d . . .
H53A H 0.8554 0.0481 0.3491 0.087 Uiso 1 1 calc R . .
H53B H 0.7032 0.0237 0.4050 0.087 Uiso 1 1 calc R . .
C54 C 0.6913(5) 0.1893(4) 0.4107(3) 0.0649(12) Uani 1 1 d . . .
H54A H 0.7133 0.1795 0.4749 0.078 Uiso 1 1 calc R . .
H54B H 0.7472 0.2388 0.3730 0.078 Uiso 1 1 calc R . .
C55 C 0.4425(5) 0.2045(4) 0.5064(3) 0.0642(12) Uani 1 1 d . . .
H55A H 0.3357 0.2436 0.5117 0.077 Uiso 1 1 calc R . .
H55B H 0.4690 0.2201 0.5645 0.077 Uiso 1 1 calc R . .
H55C H 0.4626 0.1224 0.4995 0.077 Uiso 1 1 calc R . .
C56 C 0.4944(6) 0.3681(4) 0.4321(3) 0.0796(15) Uani 1 1 d . . .
H56A H 0.3860 0.4033 0.4407 0.095 Uiso 1 1 calc R . .
H56B H 0.5481 0.3975 0.3740 0.095 Uiso 1 1 calc R . .
H56C H 0.5239 0.3861 0.4882 0.095 Uiso 1 1 calc R . .
Li1 Li 0.2221(7) 0.5158(4) 0.1978(4) 0.0361(13) Uani 1 1 d . . .
Li2 Li 0.4798(6) 0.2003(5) 0.2977(4) 0.0360(13) Uani 1 1 d . . .

loop_
_atom_site_aniso_label
_atom_site_aniso_U_11
_atom_site_aniso_U_22
_atom_site_aniso_U_33
_atom_site_aniso_U_23
_atom_site_aniso_U_13
_atom_site_aniso_U_12
S1 0.0275(5) 0.0322(4) 0.0374(5) 0.0082(3) -0.0080(4) -0.0118(4)
P1 0.0264(5) 0.0257(4) 0.0268(4) 0.0023(3) -0.0075(3) -0.0092(3)
N1 0.0277(15) 0.0273(13) 0.0313(14) 0.0009(11) -0.0055(12) -0.0074(12)
N2 0.0310(16) 0.0299(14) 0.0354(15) 0.0058(11) -0.0140(12) -0.0146(12)
N3 0.0231(15) 0.0317(14) 0.0336(15) -0.0064(11) -0.0092(12) -0.0033(11)
N41 0.061(2) 0.0343(15) 0.0382(17) 0.0029(12) -0.0145(15) -0.0191(15)
N42 0.0407(18) 0.0385(16) 0.0386(16) 0.0062(12) -0.0135(14) -0.0157(14)
N51 0.0421(19) 0.0537(19) 0.0403(18) -0.0023(14) -0.0112(15) -0.0050(15)
N52 0.0430(19) 0.0390(16) 0.0447(17) 0.0007(13) -0.0147(14) -0.0157(14)
C10 0.031(2) 0.0376(18) 0.038(2) 0.0007(15) -0.0016(15) -0.0080(15)
C11 0.036(3) 0.179(6) 0.122(5) 0.073(5) -0.031(3) -0.033(3)
C12 0.100(5) 0.136(5) 0.077(4) -0.052(3) 0.039(3) -0.051(4)
C20 0.045(2) 0.042(2) 0.048(2) 0.0181(16) -0.0226(18) -0.0244(17)
C21 0.057(3) 0.074(3) 0.049(2) 0.029(2) -0.014(2) -0.031(2)
C22 0.101(4) 0.038(2) 0.085(3) 0.016(2) -0.024(3) -0.033(2)
C30 0.032(2) 0.0321(17) 0.0389(19) -0.0069(14) -0.0113(15) -0.0033(15)
C31 0.045(2) 0.055(2) 0.042(2) -0.0160(17) -0.0011(18) -0.0095(19)
C32 0.054(3) 0.038(2) 0.055(2) -0.0119(17) -0.018(2) -0.0105(18)
C41 0.092(4) 0.058(3) 0.107(4) 0.004(3) -0.055(3) -0.029(3)
C42 0.153(6) 0.080(3) 0.053(3) -0.013(2) 0.005(3) -0.067(4)
C43 0.092(4) 0.0316(19) 0.060(3) 0.0034(18) -0.024(2) -0.024(2)
C44 0.085(3) 0.050(2) 0.055(3) 0.0190(19) -0.028(2) -0.039(2)
C45 0.050(3) 0.081(3) 0.072(3) 0.010(2) -0.025(2) -0.005(2)
C46 0.060(3) 0.070(3) 0.041(2) 0.0015(19) -0.015(2) -0.024(2)
C51 0.093(4) 0.072(3) 0.104(4) -0.028(3) -0.025(3) 0.003(3)
C52 0.048(3) 0.138(5) 0.087(4) 0.039(4) 0.004(3) -0.007(3)
C53 0.056(3) 0.077(3) 0.079(3) -0.001(3) -0.036(3) 0.000(2)
C54 0.055(3) 0.085(3) 0.065(3) -0.005(2) -0.028(2) -0.025(2)
C55 0.077(3) 0.076(3) 0.048(2) 0.010(2) -0.015(2) -0.037(3)
C56 0.112(4) 0.056(3) 0.077(3) -0.003(2) -0.018(3) -0.038(3)
Li1 0.046(4) 0.026(3) 0.039(3) 0.004(2) -0.013(3) -0.013(2)
Li2 0.027(3) 0.039(3) 0.043(3) 0.008(2) -0.010(2) -0.011(2)

loop_
_atom_type_symbol
_atom_type_description
_atom_type_scat_dispersion_real
_atom_type_scat_dispersion_imag
_atom_type_scat_source
C C 0.0033 0.0016 'International Tables Vol C Tables 4.2.6.8 and 6.1.1.4'
H H 0.0000 0.0000 'International Tables Vol C Tables 4.2.6.8 and 6.1.1.4'
Li Li -0.0003 0.0001 'International Tables Vol C Tables 4.2.6.8 and 6.1.1.4'
N N 0.0061 0.0033 'International Tables Vol C Tables 4.2.6.8 and 6.1.1.4'
P P 0.1023 0.0942 'International Tables Vol C Tables 4.2.6.8 and 6.1.1.4'
S S 0.1246 0.1234 'International Tables Vol C Tables 4.2.6.8 and 6.1.1.4'

loop_
_geom_angle_atom_site_label_1
_geom_angle_atom_site_label_2
_geom_angle_atom_site_label_3
_geom_angle
_geom_angle_site_symmetry_1
_geom_angle_site_symmetry_3
_geom_angle_publ_flag
P1 S1 Li1 73.30(13) . . ?
P1 S1 Li2 73.37(13) . . ?
Li1 S1 Li2 122.00(18) . . ?
N1 P1 N2 124.36(13) . . ?
N1 P1 N3 104.90(13) . . ?
N2 P1 N3 107.18(13) . . ?
N1 P1 S1 104.43(10) . . ?
N2 P1 S1 104.61(10) . . ?
N3 P1 S1 111.19(10) . . ?
N1 P1 Li1 44.50(15) . . ?
N2 P1 Li1 138.27(16) . . ?
N3 P1 Li1 114.55(15) . . ?
S1 P1 Li1 60.27(13) . . ?
N1 P1 Li2 128.32(16) . . ?
N2 P1 Li2 44.72(14) . . ?
N3 P1 Li2 126.78(15) . . ?
S1 P1 Li2 60.24(11) . . ?
Li1 P1 Li2 104.87(17) . . ?
C10 N1 P1 120.4(2) . . ?
C10 N1 Li1 139.8(3) . . ?
P1 N1 Li1 99.7(2) . . ?
C20 N2 P1 122.4(2) . . ?
C20 N2 Li2 137.5(3) . . ?
P1 N2 Li2 99.5(2) . . ?
C30 N3 P1 123.0(2) . . ?
C42 N41 C41 109.5(4) . . ?
C42 N41 C43 110.9(3) . . ?
C41 N41 C43 110.5(3) . . ?
C42 N41 Li1 112.4(3) . . ?
C41 N41 Li1 109.5(3) . . ?
C43 N41 Li1 104.0(3) . . ?
C45 N42 C46 108.3(3) . . ?
C45 N42 C44 112.6(3) . . ?
C46 N42 C44 110.0(3) . . ?
C45 N42 Li1 113.2(3) . . ?
C46 N42 Li1 110.0(3) . . ?
C44 N42 Li1 102.6(3) . . ?
C52 N51 C51 109.1(4) . . ?
C52 N51 C53 112.3(4) . . ?
C51 N51 C53 108.5(3) . . ?
C52 N51 Li2 106.5(3) . . ?
C51 N51 Li2 116.3(3) . . ?
C53 N51 Li2 104.2(3) . . ?
C54 N52 C55 111.9(3) . . ?
C54 N52 C56 111.3(3) . . ?
C55 N52 C56 108.4(3) . . ?
C54 N52 Li2 106.1(3) . . ?
C55 N52 Li2 108.0(3) . . ?
C56 N52 Li2 111.2(3) . . ?
N1 C10 C12 110.6(4) . . ?
N1 C10 C11 111.2(3) . . ?
C12 C10 C11 111.4(4) . . ?
N2 C20 C21 113.0(3) . . ?
N2 C20 C22 109.1(3) . . ?
C21 C20 C22 108.9(3) . . ?
N3 C30 C31 110.8(3) . . ?
N3 C30 C32 111.3(3) . . ?
C31 C30 C32 111.2(3) . . ?
N41 C43 C44 112.4(3) . . ?
N42 C44 C43 112.1(3) . . ?
N51 C53 C54 113.4(3) . . ?
N52 C54 C53 113.0(4) . . ?
N1 Li1 N42 122.6(3) . . ?
N1 Li1 N41 136.8(3) . . ?
N42 Li1 N41 85.3(2) . . ?
N1 Li1 S1 81.96(19) . . ?
N42 Li1 S1 115.9(2) . . ?
N41 Li1 S1 117.3(3) . . ?
N1 Li1 P1 35.75(11) . . ?
N42 Li1 P1 127.2(2) . . ?
N41 Li1 P1 146.6(3) . . ?
S1 Li1 P1 46.43(9) . . ?
N2 Li2 N52 123.5(3) . . ?
N2 Li2 N51 135.2(3) . . ?
N52 Li2 N51 84.3(2) . . ?
N2 Li2 S1 81.9(2) . . ?
N52 Li2 S1 121.3(3) . . ?
N51 Li2 S1 115.2(2) . . ?
N2 Li2 P1 35.79(12) . . ?
N52 Li2 P1 131.7(3) . . ?
N51 Li2 P1 143.6(3) . . ?
S1 Li2 P1 46.39(10) . . ?

loop_
_geom_bond_atom_site_label_1
_geom_bond_atom_site_label_2
_geom_bond_distance
_geom_bond_site_symmetry_2
_geom_bond_publ_flag
S1 P1 2.0535(11) . ?
S1 Li1 2.461(5) . ?
S1 Li2 2.462(5) . ?
P1 N1 1.609(3) . ?
P1 N2 1.611(2) . ?
P1 N3 1.699(3) . ?
P1 Li1 2.715(5) . ?
P1 Li2 2.717(6) . ?
N1 C10 1.449(4) . ?
N1 Li1 1.930(6) . ?
N2 C20 1.459(4) . ?
N2 Li2 1.939(6) . ?
N3 C30 1.464(4) . ?
N41 C42 1.447(5) . ?
N41 C41 1.457(5) . ?
N41 C43 1.461(4) . ?
N41 Li1 2.146(6) . ?
N42 C45 1.456(5) . ?
N42 C46 1.468(5) . ?
N42 C44 1.471(5) . ?
N42 Li1 2.142(6) . ?
N51 C52 1.454(5) . ?
N51 C51 1.461(6) . ?
N51 C53 1.461(5) . ?
N51 Li2 2.152(6) . ?
N52 C54 1.449(5) . ?
N52 C55 1.458(5) . ?
N52 C56 1.460(5) . ?
N52 Li2 2.128(7) . ?
C10 C12 1.487(6) . ?
C10 C11 1.498(6) . ?
C20 C21 1.512(5) . ?
C20 C22 1.523(5) . ?
C30 C31 1.518(5) . ?
C30 C32 1.527(5) . ?
C43 C44 1.484(5) . ?
C53 C54 1.475(6) . ?

loop_
_geom_torsion_atom_site_label_1
_geom_torsion_atom_site_label_2
_geom_torsion_atom_site_label_3
_geom_torsion_atom_site_label_4
_geom_torsion
_geom_torsion_site_symmetry_1
_geom_torsion_site_symmetry_2
_geom_torsion_site_symmetry_3
_geom_torsion_site_symmetry_4
_geom_torsion_publ_flag
Li1 S1 P1 N1 -5.65(16) . . . . ?
Li2 S1 P1 N1 126.19(17) . . . . ?
Li1 S1 P1 N2 -137.66(17) . . . . ?
Li2 S1 P1 N2 -5.83(17) . . . . ?
Li1 S1 P1 N3 106.97(16) . . . . ?
Li2 S1 P1 N3 -121.20(17) . . . . ?
Li2 S1 P1 Li1 131.8(2) . . . . ?
Li1 S1 P1 Li2 -131.8(2) . . . . ?
N2 P1 N1 C10 -51.4(3) . . . . ?
N3 P1 N1 C10 72.1(3) . . . . ?
S1 P1 N1 C10 -170.8(2) . . . . ?
Li1 P1 N1 C10 -177.8(3) . . . . ?
Li2 P1 N1 C10 -107.6(3) . . . . ?
N2 P1 N1 Li1 126.4(2) . . . . ?
N3 P1 N1 Li1 -110.0(2) . . . . ?
S1 P1 N1 Li1 7.0(2) . . . . ?
Li2 P1 N1 Li1 70.3(3) . . . . ?
N1 P1 N2 C20 75.5(3) . . . . ?
N3 P1 N2 C20 -47.0(3) . . . . ?
S1 P1 N2 C20 -165.1(2) . . . . ?
Li1 P1 N2 C20 133.4(3) . . . . ?
Li2 P1 N2 C20 -172.3(4) . . . . ?
N1 P1 N2 Li2 -112.2(2) . . . . ?
N3 P1 N2 Li2 125.3(2) . . . . ?
S1 P1 N2 Li2 7.2(2) . . . . ?
Li1 P1 N2 Li2 -54.3(3) . . . . ?
N1 P1 N3 C30 166.2(2) . . . . ?
N2 P1 N3 C30 -59.9(3) . . . . ?
S1 P1 N3 C30 53.9(2) . . . . ?
Li1 P1 N3 C30 119.8(3) . . . . ?
Li2 P1 N3 C30 -14.1(3) . . . . ?
P1 N1 C10 C12 116.3(4) . . . . ?
Li1 N1 C10 C12 -60.4(5) . . . . ?
P1 N1 C10 C11 -119.4(4) . . . . ?
Li1 N1 C10 C11 63.9(6) . . . . ?
P1 N2 C20 C21 -106.1(3) . . . . ?
Li2 N2 C20 C21 85.2(5) . . . . ?
P1 N2 C20 C22 132.6(3) . . . . ?
Li2 N2 C20 C22 -36.1(5) . . . . ?
P1 N3 C30 C31 -99.8(3) . . . . ?
P1 N3 C30 C32 135.9(3) . . . . ?
C42 N41 C43 C44 -157.9(4) . . . . ?
C41 N41 C43 C44 80.5(4) . . . . ?
Li1 N41 C43 C44 -36.9(4) . . . . ?
C45 N42 C44 C43 79.4(4) . . . . ?
C46 N42 C44 C43 -159.7(3) . . . . ?
Li1 N42 C44 C43 -42.6(4) . . . . ?
N41 C43 C44 N42 57.7(5) . . . . ?
C52 N51 C53 C54 77.2(5) . . . . ?
C51 N51 C53 C54 -162.1(4) . . . . ?
Li2 N51 C53 C54 -37.6(5) . . . . ?
C55 N52 C54 C53 82.5(4) . . . . ?
C56 N52 C54 C53 -156.1(4) . . . . ?
Li2 N52 C54 C53 -35.0(4) . . . . ?
N51 C53 C54 N52 52.1(5) . . . . ?
C10 N1 Li1 N42 -72.9(5) . . . . ?
P1 N1 Li1 N42 109.9(3) . . . . ?
C10 N1 Li1 N41 49.7(7) . . . . ?
P1 N1 Li1 N41 -127.4(4) . . . . ?
C10 N1 Li1 S1 171.4(3) . . . . ?
P1 N1 Li1 S1 -5.71(17) . . . . ?
C10 N1 Li1 P1 177.1(5) . . . . ?
C45 N42 Li1 N1 40.0(4) . . . . ?
C46 N42 Li1 N1 -81.3(4) . . . . ?
C44 N42 Li1 N1 161.6(3) . . . . ?
C45 N42 Li1 N41 -104.7(3) . . . . ?
C46 N42 Li1 N41 134.0(3) . . . . ?
C44 N42 Li1 N41 16.9(3) . . . . ?
C45 N42 Li1 S1 137.2(3) . . . . ?
C46 N42 Li1 S1 15.9(4) . . . . ?
C44 N42 Li1 S1 -101.2(3) . . . . ?
C45 N42 Li1 P1 83.6(4) . . . . ?
C46 N42 Li1 P1 -37.7(4) . . . . ?
C44 N42 Li1 P1 -154.7(3) . . . . ?
C42 N41 Li1 N1 -4.5(6) . . . . ?
C41 N41 Li1 N1 117.4(5) . . . . ?
C43 N41 Li1 N1 -124.5(5) . . . . ?
C42 N41 Li1 N42 130.1(4) . . . . ?
C41 N41 Li1 N42 -107.9(3) . . . . ?
C43 N41 Li1 N42 10.1(3) . . . . ?
C42 N41 Li1 S1 -113.1(4) . . . . ?
C41 N41 Li1 S1 8.8(4) . . . . ?
C43 N41 Li1 S1 126.9(3) . . . . ?
C42 N41 Li1 P1 -61.9(6) . . . . ?
C41 N41 Li1 P1 60.0(6) . . . . ?
C43 N41 Li1 P1 178.1(5) . . . . ?
P1 S1 Li1 N1 4.60(13) . . . . ?
Li2 S1 Li1 N1 -52.7(3) . . . . ?
P1 S1 Li1 N42 -117.8(3) . . . . ?
Li2 S1 Li1 N42 -175.2(2) . . . . ?
P1 S1 Li1 N41 143.7(3) . . . . ?
Li2 S1 Li1 N41 86.4(3) . . . . ?
Li2 S1 Li1 P1 -57.33(19) . . . . ?
N2 P1 Li1 N1 -94.0(3) . . . . ?
N3 P1 Li1 N1 86.5(2) . . . . ?
S1 P1 Li1 N1 -172.2(2) . . . . ?
Li2 P1 Li1 N1 -130.2(2) . . . . ?
N1 P1 Li1 N42 -95.9(4) . . . . ?
N2 P1 Li1 N42 170.2(2) . . . . ?
N3 P1 Li1 N42 -9.4(4) . . . . ?
S1 P1 Li1 N42 91.9(3) . . . . ?
Li2 P1 Li1 N42 133.9(3) . . . . ?
N1 P1 Li1 N41 99.3(5) . . . . ?
N2 P1 Li1 N41 5.3(6) . . . . ?
N3 P1 Li1 N41 -174.3(4) . . . . ?
S1 P1 Li1 N41 -72.9(5) . . . . ?
Li2 P1 Li1 N41 -30.9(5) . . . . ?
N1 P1 Li1 S1 172.2(2) . . . . ?
N2 P1 Li1 S1 78.2(2) . . . . ?
N3 P1 Li1 S1 -101.34(13) . . . . ?
Li2 P1 Li1 S1 42.01(15) . . . . ?
C20 N2 Li2 N52 -73.2(5) . . . . ?
P1 N2 Li2 N52 116.5(3) . . . . ?
C20 N2 Li2 N51 46.6(6) . . . . ?
P1 N2 Li2 N51 -123.8(4) . . . . ?
C20 N2 Li2 S1 164.5(3) . . . . ?
P1 N2 Li2 S1 -5.86(17) . . . . ?
C20 N2 Li2 P1 170.4(5) . . . . ?
C54 N52 Li2 N2 152.9(3) . . . . ?
C55 N52 Li2 N2 32.9(4) . . . . ?
C56 N52 Li2 N2 -86.0(4) . . . . ?
C54 N52 Li2 N51 10.9(3) . . . . ?
C55 N52 Li2 N51 -109.2(3) . . . . ?
C56 N52 Li2 N51 132.0(3) . . . . ?
C54 N52 Li2 S1 -105.2(3) . . . . ?
C55 N52 Li2 S1 134.7(3) . . . . ?
C56 N52 Li2 S1 15.9(4) . . . . ?
C54 N52 Li2 P1 -162.6(3) . . . . ?
C55 N52 Li2 P1 77.4(4) . . . . ?
C56 N52 Li2 P1 -41.5(4) . . . . ?
C52 N51 Li2 N2 121.7(5) . . . . ?
C51 N51 Li2 N2 -0.1(6) . . . . ?
C53 N51 Li2 N2 -119.4(4) . . . . ?
C52 N51 Li2 N52 -105.0(4) . . . . ?
C51 N51 Li2 N52 133.2(3) . . . . ?
C53 N51 Li2 N52 13.9(3) . . . . ?
C52 N51 Li2 S1 17.0(4) . . . . ?
C51 N51 Li2 S1 -104.9(4) . . . . ?
C53 N51 Li2 S1 135.8(3) . . . . ?
C52 N51 Li2 P1 66.8(5) . . . . ?
C51 N51 Li2 P1 -55.1(5) . . . . ?
C53 N51 Li2 P1 -174.4(4) . . . . ?
P1 S1 Li2 N2 4.73(14) . . . . ?
Li1 S1 Li2 N2 62.0(3) . . . . ?
P1 S1 Li2 N52 -119.7(3) . . . . ?
Li1 S1 Li2 N52 -62.5(3) . . . . ?
P1 S1 Li2 N51 141.2(3) . . . . ?
Li1 S1 Li2 N51 -161.5(2) . . . . ?
Li1 S1 Li2 P1 57.3(2) . . . . ?
N1 P1 Li2 N2 103.0(2) . . . . ?
N3 P1 Li2 N2 -76.7(2) . . . . ?
S1 P1 Li2 N2 -172.0(2) . . . . ?
Li1 P1 Li2 N2 146.0(2) . . . . ?
N1 P1 Li2 N52 11.3(4) . . . . ?
N2 P1 Li2 N52 -91.6(3) . . . . ?
N3 P1 Li2 N52 -168.3(3) . . . . ?
S1 P1 Li2 N52 96.4(3) . . . . ?
Li1 P1 Li2 N52 54.4(3) . . . . ?
N1 P1 Li2 N51 -157.6(4) . . . . ?
N2 P1 Li2 N51 99.4(5) . . . . ?
N3 P1 Li2 N51 22.7(5) . . . . ?
S1 P1 Li2 N51 -72.6(4) . . . . ?
Li1 P1 Li2 N51 -114.6(4) . . . . ?
N1 P1 Li2 S1 -85.06(17) . . . . ?
N2 P1 Li2 S1 172.0(2) . . . . ?
N3 P1 Li2 S1 95.30(15) . . . . ?
Li1 P1 Li2 S1 -42.02(16) . . . . ?
